data_1562836
loop_
_publ_author_name
'Bhide, Malavika'
'Mears, Kristian Luke'
'Carmalt, Claire J.'
'Knapp, Caroline E.'

_publ_section_title
;
 Synthesis, solution dynamics and chemical vapour deposition of
 heteroleptic zinc complexes via ethyl and amide zinc thioureides
;
_journal_name_full 'Chemical Science'
_journal_paper_doi 10.1039/D1SC01846A
_journal_year 2021
_chemical_formula_moiety 'C13 H29 N3 O S Zn, C3.5'
_chemical_formula_sum 'C16.5 H29 N3 O S Zn'
_chemical_formula_weight 382.86
_chemical_name_systematic xstr1294
_space_group_crystal_system monoclinic
_space_group_IT_number 14
_space_group_name_Hall '-P 2yn'
_space_group_name_H-M_alt 'P 1 21/n 1'
_atom_sites_solution_hydrogens geom
_atom_sites_solution_primary dual
_audit_creation_date 2021-02-15
_audit_creation_method
;
Olex2 1.3
(compiled 2019.09.11 svn.r3662 for OlexSys, GUI svn.r5938)
;
_audit_update_record
;
2021-03-19 deposited with the CCDC.	2021-05-24 downloaded from the CCDC.
;
_cell_angle_alpha 90
_cell_angle_beta 104.1930(10)
_cell_angle_gamma 90
_cell_formula_units_Z 4
_cell_length_a 10.72190(10)
_cell_length_b 10.99980(10)
_cell_length_c 17.8205(2)
_cell_measurement_reflns_used 25113
_cell_measurement_temperature 151(1)
_cell_measurement_theta_max 73.1800
_cell_measurement_theta_min 5.4440
_cell_volume 2037.57(4)
_computing_cell_refinement 'CrysAlisPro 1.171.40.53 (Rigaku OD, 2019)'
_computing_data_collection 'CrysAlisPro 1.171.40.53 (Rigaku OD, 2019)'
_computing_data_reduction 'CrysAlisPro 1.171.40.53 (Rigaku OD, 2019)'
_computing_molecular_graphics 'Olex2 1.3 (Dolomanov et al., 2009)'
_computing_publication_material 'Olex2 1.3 (Dolomanov et al., 2009)'
_computing_structure_refinement 'ShelXL 2014/7 (Sheldrick, 2015)'
_computing_structure_solution 'SHELXT 2014/5 (Sheldrick, 2014)'
_diffrn_ambient_environment N~2~
_diffrn_ambient_temperature 151(1)
_diffrn_detector 'CCD plate'
_diffrn_detector_area_resol_mean 5.2031
_diffrn_detector_type Atlas
_diffrn_measured_fraction_theta_full 0.997
_diffrn_measured_fraction_theta_max 0.994
_diffrn_measurement_details
;
List of Runs (angles in degrees, time in seconds):

  # Type    Start    End  Width  t~exp~   \w     \q     \k     \f   Frames
#--------------------------------------------------------------------------
  1  \w   -113.00 -17.00   1.00    1.40    --  -43.29 -57.00 -90.00   96
  2  \w    -87.00  -6.00   1.00    1.40    --  -43.29 125.00 120.00   81
  3  \w    -70.00  26.00   1.00    1.40    --  -43.29  57.00  60.00   96
  4  \w    -96.00 -18.00   1.00    1.40    --  -43.29 -57.00  60.00   78
  5  \w    -64.00 -21.00   1.00    1.40    --  -43.29 -38.00-180.00   43
  6  \w   -112.00 -21.00   1.00    1.40    --  -43.29 -57.00 150.00   91
  7  \w   -108.00 -22.00   1.00    1.40    --  -43.29 -38.00 -30.00   86
  8  \w    -63.00  27.00   1.00    1.40    --  -43.29  57.00 -60.00   90
  9  \w     12.00  39.00   1.00    1.40    --   43.29  76.00 -39.85   27
 10  \w     11.00  36.00   1.00    1.40    --   43.29  79.00  18.05   25
 11  \w     12.00  42.00   1.00    1.40    --   43.29  77.00  55.17   30
 12  \w     13.00  40.00   1.00    1.40    --   43.29  77.00 175.32   27
 13  \w     13.00  40.00   1.00    1.40    --   43.29  79.00-103.69   27
 14  \w     13.00  38.00   1.00    1.40    --   43.29  78.00 124.52   25
 15  \w     75.00 132.00   1.00    5.61    --  105.52  72.00  67.19   57
 16  \w     76.00 175.00   1.00    5.61    --  105.52  71.00 -79.11   99
 17  \w     75.00 173.00   1.00    5.61    --  105.52  72.00  93.74   98
 18  \w     76.00 102.00   1.00    5.61    --  105.52  71.00  -4.02   26
 19  \w     79.00 110.00   1.00    5.61    --  105.52  56.00 -43.61   31
 20  \w     79.00 104.00   1.00    5.61    --  105.52  62.00-162.73   25
 21  \w     78.00 105.00   1.00    5.61    --  105.52  61.00  60.00   27
 22  \w     74.00 104.00   1.00    5.61    --  105.52 -94.00  30.00   30
 23  \w     78.00 106.00   1.00    5.61    --  105.52  60.00 160.20   28
 24  \w     82.00 145.00   1.00    5.61    --  105.52  45.00 -90.00   63
 25  \w     79.00 104.00   1.00    5.61    --  105.52  61.00-150.00   25
 26  \w     24.00 106.00   1.00    5.61    --  105.52 -94.00 120.00   82
 27  \w     25.00 106.00   1.00    5.61    --  105.52 -94.00 -60.00   81
 28  \w    108.00 157.00   1.00    5.61    --  105.52  62.00-137.25   49
 29  \w     77.00 103.00   1.00    5.61    --  105.52  67.00 -98.17   26
 30  \w     78.00 155.00   1.00    5.61    --  105.52  61.00-120.00   77
 31  \w     75.00 106.00   1.00    5.61    --  105.52 -94.00-150.00   31
 32  \w     48.00 133.00   1.00    5.61    --  105.52 -61.00 120.00   85
 33  \w     78.00 111.00   1.00    5.61    --  105.52  61.00  23.91   33
 34  \w     78.00 105.00   1.00    5.61    --  105.52  62.00-137.25   27
 35  \w    124.00 174.00   1.00    5.61    --  105.52  61.00 120.00   50
 36  \w     78.00 118.00   1.00    5.61    --  105.52  61.00 -30.00   40
 37  \w    121.00 170.00   1.00    5.61    --  105.52  61.00 -30.00   49
 38  \w     78.00 104.00   1.00    5.61    --  105.52  61.00   0.00   26
 39  \w     78.00 105.00   1.00    5.61    --  105.52  61.00 120.00   27
 40  \w     75.00 178.00   1.00    5.61    --  105.52  74.00  26.00  103
 41  \w     35.00 121.00   1.00    5.61    --  105.52 -61.00 -30.00   86
 42  \w     81.00 138.00   1.00    5.61    --  105.52  61.00  90.00   57
 43  \w     79.00 169.00   1.00    5.61    --  105.52  57.00  -2.71   90
 44  \w     79.00 104.00   1.00    5.61    --  105.52  61.00-180.00   25
 45  \w     77.00 103.00   1.00    5.61    --  105.52  67.00-177.25   26
 46  \w     78.00 104.00   1.00    5.61    --  105.52  61.00 150.00   26
 47  \w     78.00 176.00   1.00    5.61    --  105.52  63.00 171.25   98
 48  \w     79.00 116.00   1.00    5.61    --  105.52  54.00 143.33   37
;
_diffrn_measurement_device 'four-circle diffractometer'
_diffrn_measurement_device_type 'SuperNova, Dual, Cu at home/near, Atlas'
_diffrn_measurement_method '\w scans'
_diffrn_orient_matrix_type 'CrysAlisPro convention (1999,Acta A55,543-557)'
_diffrn_orient_matrix_UB_11 0.1386964000
_diffrn_orient_matrix_UB_12 -0.0215062000
_diffrn_orient_matrix_UB_13 0.0478722000
_diffrn_orient_matrix_UB_21 -0.0203246000
_diffrn_orient_matrix_UB_22 0.0938551000
_diffrn_orient_matrix_UB_23 0.0600682000
_diffrn_orient_matrix_UB_31 -0.0479601000
_diffrn_orient_matrix_UB_32 -0.1017633000
_diffrn_orient_matrix_UB_33 0.0453210000
_diffrn_radiation_monochromator mirror
_diffrn_radiation_probe x-ray
_diffrn_radiation_type 'Cu K\a'
_diffrn_radiation_wavelength 1.54184
_diffrn_reflns_av_R_equivalents 0.0307
_diffrn_reflns_av_unetI/netI 0.0125
_diffrn_reflns_Laue_measured_fraction_full 0.997
_diffrn_reflns_Laue_measured_fraction_max 0.994
_diffrn_reflns_limit_h_max 13
_diffrn_reflns_limit_h_min -13
_diffrn_reflns_limit_k_max 13
_diffrn_reflns_limit_k_min -13
_diffrn_reflns_limit_l_max 22
_diffrn_reflns_limit_l_min -22
_diffrn_reflns_number 32620
_diffrn_reflns_point_group_measured_fraction_full 0.997
_diffrn_reflns_point_group_measured_fraction_max 0.994
_diffrn_reflns_theta_full 67.684
_diffrn_reflns_theta_max 73.453
_diffrn_reflns_theta_min 5.960
_diffrn_source 'micro-focus sealed X-ray tube'
_diffrn_source_type 'SuperNova (Cu) X-ray Source'
_exptl_absorpt_coefficient_mu 2.667
_exptl_absorpt_correction_T_max 1.00000
_exptl_absorpt_correction_T_min 0.84888
_exptl_absorpt_correction_type multi-scan
_exptl_absorpt_process_details
;
CrysAlisPro 1.171.40.53 (Rigaku Oxford Diffraction, 2019)
Empirical absorption correction using spherical harmonics,
 implemented in SCALE3 ABSPACK scaling algorithm.
;
_exptl_crystal_colour 'clear light colourless'
_exptl_crystal_colour_lustre clear
_exptl_crystal_colour_modifier light
_exptl_crystal_colour_primary colourless
_exptl_crystal_density_diffrn 1.248
_exptl_crystal_description plate
_exptl_crystal_F_000 812
_exptl_crystal_preparation '[L1ZnEt] + HL4'
_exptl_crystal_recrystallization_method 'Crystallised from a toluene solution'
_exptl_crystal_size_max 0.1
_exptl_crystal_size_mid 0.1
_exptl_crystal_size_min 0.05
_refine_diff_density_max 1.261
_refine_diff_density_min -0.735
_refine_diff_density_rms 0.079
_refine_ls_extinction_method none
_refine_ls_goodness_of_fit_ref 1.039
_refine_ls_hydrogen_treatment constr
_refine_ls_matrix_type full
_refine_ls_number_parameters 198
_refine_ls_number_reflns 4076
_refine_ls_number_restraints 0
_refine_ls_restrained_S_all 1.039
_refine_ls_R_factor_all 0.0442
_refine_ls_R_factor_gt 0.0432
_refine_ls_shift/su_max 0.001
_refine_ls_shift/su_mean 0.000
_refine_ls_structure_factor_coef Fsqd
_refine_ls_weighting_details 'w=1/[\s^2^(Fo^2^)+(0.0696P)^2^+3.0488P] where P=(Fo^2^+2Fc^2^)/3'
_refine_ls_weighting_scheme calc
_refine_ls_wR_factor_gt 0.1209
_refine_ls_wR_factor_ref 0.1219
_reflns_Friedel_coverage 0.000
_reflns_number_gt 3930
_reflns_number_total 4076
_reflns_threshold_expression 'I > 2\s(I)'
_cod_data_source_file d1sc01846a2.cif
_cod_data_source_block xstr1294
_cod_original_formula_sum 'C16.50 H29 N3 O S Zn'
_cod_database_code 1562836
_shelx_shelxl_version_number 2014/7
_chemical_oxdiff_formula 'Zn O S N3 C13 H29'
_chemical_oxdiff_usercomment 'CEK MAB'
_shelx_space_group_comment
;
The symmetry employed for this shelxl refinement is uniquely defined
by the following loop, which should always be used as a source of
symmetry information in preference to the above space-group names.
They are only intended as comments.
;
_shelx_estimated_absorpt_t_max 0.878
_shelx_estimated_absorpt_t_min 0.776
_reflns_odcompleteness_completeness 99.87
_reflns_odcompleteness_iscentric 1
_reflns_odcompleteness_theta 66.97
_olex2_refinement_description
;
1. Fixed Uiso
 At 1.2 times of:
  All C(H) groups, All C(H,H) groups, All N(H) groups
 At 1.5 times of:
  All C(H,H,H) groups
2. Others
 Fixed Sof: C18(0.5) C17(0.5) C15(0.5)
3.a Ternary CH refined with riding coordinates:
 C9(H9)
3.b Secondary CH2 refined with riding coordinates:
 C3(H3A,H3B), C2(H2A,H2B), C6(H6A,H6B), C4(H4A,H4B)
3.c Aromatic/amide H refined with riding coordinates:
 N2(H2), C1(H1)
3.d Idealised Me refined as rotating group:
 C5(H5A,H5B,H5C), C13(H13A,H13B,H13C), C7(H7A,H7B,H7C), C10(H10A,H10B,H10C),
 C12(H12A,H12B,H12C), C11(H11A,H11B,H11C)
;
_olex2_date_sample_data_collection 2021-01-18
_olex2_exptl_crystal_mounting_method 'Nylon loop'
_olex2_submission_original_sample_id xstr1294
_olex2_submission_special_instructions 'No special instructions were received'
_oxdiff_exptl_absorpt_empirical_details
;
Empirical correction (ABSPACK) includes:
- Absorption correction using spherical harmonics
- Frame scaling
- Detector area scaling
;
_oxdiff_exptl_absorpt_empirical_full_max 1.672
_oxdiff_exptl_absorpt_empirical_full_min 0.766

loop_
_space_group_symop_operation_xyz
'x, y, z'
'-x+1/2, y+1/2, -z+1/2'
'-x, -y, -z'
'x-1/2, -y-1/2, z-1/2'

loop_
_atom_site_label
_atom_site_type_symbol
_atom_site_fract_x
_atom_site_fract_y
_atom_site_fract_z
_atom_site_U_iso_or_equiv
_atom_site_adp_type
_atom_site_occupancy
_atom_site_site_symmetry_order
_atom_site_calc_flag
_atom_site_refinement_flags_posn
_atom_site_refinement_flags_adp
_atom_site_refinement_flags_occupancy
_atom_site_disorder_assembly
_atom_site_disorder_group
Zn1 Zn 0.63200(3) 0.48564(3) 0.54386(2) 0.02164(13) Uani 1 1 d . . . . .
S1 S 0.77840(6) 0.61999(6) 0.60810(3) 0.03026(16) Uani 1 1 d . . . . .
O1 O 0.54142(15) 0.54354(15) 0.43979(9) 0.0238(3) Uani 1 1 d . . . . .
N1 N 0.32082(19) 0.69618(18) 0.46861(11) 0.0241(4) Uani 1 1 d . . . . .
N2 N 0.9535(2) 0.5156(2) 0.72774(13) 0.0353(5) Uani 1 1 d . . . . .
H2 H 0.9743 0.4793 0.7718 0.042 Uiso 1 1 calc R U . . .
N3 N 0.7402(3) 0.4842(2) 0.72695(14) 0.0364(5) Uani 1 1 d . . . . .
C1 C 0.5723(2) 0.6474(2) 0.40149(14) 0.0291(5) Uani 1 1 d . . . . .
H1 H 0.6203 0.6438 0.3646 0.035 Uiso 1 1 calc R U . . .
C3 C 0.3750(3) 0.7692(2) 0.41283(15) 0.0308(5) Uani 1 1 d . . . . .
H3A H 0.3489 0.8532 0.4155 0.037 Uiso 1 1 calc R U . . .
H3B H 0.3367 0.7403 0.3609 0.037 Uiso 1 1 calc R U . . .
C2 C 0.5202(3) 0.7656(2) 0.42583(16) 0.0315(5) Uani 1 1 d . . . . .
H2A H 0.5589 0.7790 0.4804 0.038 Uiso 1 1 calc R U . . .
H2B H 0.5466 0.8319 0.3973 0.038 Uiso 1 1 calc R U . . .
C8 C 0.8360(3) 0.5356(2) 0.69568(14) 0.0289(5) Uani 1 1 d . . . . .
C6 C 0.3767(3) 0.7338(2) 0.55062(14) 0.0305(5) Uani 1 1 d . . . . .
H6A H 0.4682 0.7164 0.5634 0.037 Uiso 1 1 calc R U . . .
H6B H 0.3385 0.6839 0.5840 0.037 Uiso 1 1 calc R U . . .
C4 C 0.1779(2) 0.7106(2) 0.44579(16) 0.0315(5) Uani 1 1 d . . . . .
H4A H 0.1460 0.6814 0.3932 0.038 Uiso 1 1 calc R U . . .
H4B H 0.1571 0.7964 0.4463 0.038 Uiso 1 1 calc R U . . .
C5 C 0.1099(3) 0.6434(3) 0.49808(18) 0.0408(6) Uani 1 1 d . . . . .
H5A H 0.0198 0.6379 0.4735 0.061 Uiso 1 1 calc R U . . .
H5B H 0.1214 0.6865 0.5461 0.061 Uiso 1 1 calc R U . . .
H5C H 0.1453 0.5631 0.5079 0.061 Uiso 1 1 calc R U . . .
C9 C 1.0543(3) 0.5541(3) 0.69004(16) 0.0408(7) Uani 1 1 d . . . . .
H9 H 1.0176 0.5587 0.6341 0.049 Uiso 1 1 calc R U . . .
C13 C 0.6335(3) 0.5604(3) 0.73561(17) 0.0411(7) Uani 1 1 d . . . . .
H13A H 0.6609 0.6109 0.7805 0.062 Uiso 1 1 calc R U . . .
H13B H 0.5635 0.5098 0.7414 0.062 Uiso 1 1 calc R U . . .
H13C H 0.6057 0.6106 0.6905 0.062 Uiso 1 1 calc R U . . .
C7 C 0.3584(3) 0.8667(3) 0.56905(19) 0.0500(8) Uani 1 1 d . . . . .
H7A H 0.3989 0.9174 0.5381 0.075 Uiso 1 1 calc R U . . .
H7B H 0.3966 0.8816 0.6229 0.075 Uiso 1 1 calc R U . . .
H7C H 0.2682 0.8850 0.5579 0.075 Uiso 1 1 calc R U . . .
C10 C 1.1041(3) 0.6788(4) 0.71933(19) 0.0516(8) Uani 1 1 d . . . . .
H10A H 1.0351 0.7367 0.7068 0.077 Uiso 1 1 calc R U . . .
H10B H 1.1712 0.7028 0.6953 0.077 Uiso 1 1 calc R U . . .
H10C H 1.1376 0.6759 0.7744 0.077 Uiso 1 1 calc R U . . .
C12 C 0.7866(4) 0.4049(3) 0.79345(19) 0.0524(8) Uani 1 1 d . . . . .
H12A H 0.8469 0.3476 0.7820 0.079 Uiso 1 1 calc R U . . .
H12B H 0.7154 0.3621 0.8047 0.079 Uiso 1 1 calc R U . . .
H12C H 0.8282 0.4529 0.8375 0.079 Uiso 1 1 calc R U . . .
C11 C 1.1609(4) 0.4591(5) 0.7062(2) 0.0683(12) Uani 1 1 d . . . . .
H11A H 1.1983 0.4547 0.7609 0.102 Uiso 1 1 calc R U . . .
H11B H 1.2259 0.4814 0.6800 0.102 Uiso 1 1 calc R U . . .
H11C H 1.1257 0.3813 0.6878 0.102 Uiso 1 1 calc R U . . .
C16 C 0.0258(4) 1.0498(4) 0.4464(2) 0.0617(9) Uiso 1 1 d . . . A 2
C14 C -0.1287(5) 0.8848(5) 0.4222(3) 0.0838(13) Uiso 1 1 d . . . A 2
C18 C -0.0577(8) 0.9785(7) 0.3926(5) 0.0576(18) Uiso 0.5 1 d . . P A 2
C17 C -0.0466(7) 0.9530(7) 0.4772(4) 0.0496(15) Uiso 0.5 1 d . . P A 2
C15 C 0.1028(8) 1.1157(8) 0.4972(5) 0.0598(18) Uiso 0.5 1 d . . P A 2

loop_
_atom_site_aniso_label
_atom_site_aniso_U_11
_atom_site_aniso_U_22
_atom_site_aniso_U_33
_atom_site_aniso_U_23
_atom_site_aniso_U_13
_atom_site_aniso_U_12
Zn1 0.02262(19) 0.01997(19) 0.02258(19) 0.00085(10) 0.00600(13) 0.00381(11)
S1 0.0343(3) 0.0250(3) 0.0292(3) 0.0004(2) 0.0035(2) -0.0032(2)
O1 0.0256(8) 0.0223(8) 0.0247(8) 0.0051(6) 0.0086(6) 0.0042(6)
N1 0.0257(10) 0.0217(9) 0.0248(9) 0.0007(7) 0.0059(7) 0.0068(8)
N2 0.0386(13) 0.0403(13) 0.0256(11) -0.0006(9) 0.0049(9) 0.0063(10)
N3 0.0441(14) 0.0312(12) 0.0356(12) 0.0003(9) 0.0133(11) -0.0055(10)
C1 0.0363(13) 0.0252(12) 0.0306(12) 0.0053(10) 0.0172(10) 0.0024(10)
C3 0.0375(13) 0.0223(11) 0.0330(12) 0.0061(10) 0.0095(10) 0.0072(10)
C2 0.0379(13) 0.0223(12) 0.0369(13) 0.0034(10) 0.0143(11) -0.0010(10)
C8 0.0360(13) 0.0247(11) 0.0256(12) -0.0038(9) 0.0067(10) -0.0001(10)
C6 0.0332(12) 0.0299(13) 0.0277(12) -0.0039(10) 0.0062(10) 0.0076(10)
C4 0.0263(12) 0.0287(12) 0.0380(13) 0.0005(10) 0.0051(10) 0.0105(10)
C5 0.0314(13) 0.0413(15) 0.0536(17) -0.0026(13) 0.0179(12) 0.0074(12)
C9 0.0325(13) 0.0608(19) 0.0292(13) -0.0079(13) 0.0076(11) 0.0052(13)
C13 0.0415(15) 0.0488(17) 0.0362(14) -0.0114(13) 0.0157(12) -0.0085(13)
C7 0.0584(19) 0.0398(16) 0.0452(17) -0.0169(14) 0.0000(14) 0.0164(14)
C10 0.0421(16) 0.073(2) 0.0422(16) -0.0119(16) 0.0145(13) -0.0122(16)
C12 0.077(2) 0.0383(16) 0.0441(17) 0.0090(13) 0.0186(16) -0.0075(16)
C11 0.049(2) 0.096(3) 0.060(2) -0.011(2) 0.0130(17) 0.028(2)

loop_
_atom_type_symbol
_atom_type_description
_atom_type_scat_dispersion_real
_atom_type_scat_dispersion_imag
_atom_type_scat_source
C C 0.0181 0.0091 'International Tables Vol C Tables 4.2.6.8 and 6.1.1.4'
H H 0.0000 0.0000 'International Tables Vol C Tables 4.2.6.8 and 6.1.1.4'
N N 0.0311 0.0180 'International Tables Vol C Tables 4.2.6.8 and 6.1.1.4'
O O 0.0492 0.0322 'International Tables Vol C Tables 4.2.6.8 and 6.1.1.4'
S S 0.3331 0.5567 'International Tables Vol C Tables 4.2.6.8 and 6.1.1.4'
Zn Zn -1.5491 0.6778 'International Tables Vol C Tables 4.2.6.8 and 6.1.1.4'

loop_
_geom_angle_atom_site_label_1
_geom_angle_atom_site_label_2
_geom_angle_atom_site_label_3
_geom_angle
_geom_angle_site_symmetry_1
_geom_angle_site_symmetry_3
_geom_angle_publ_flag
S1 Zn1 Zn1 132.04(2) . 3_666 ?
O1 Zn1 Zn1 42.89(5) 3_666 3_666 ?
O1 Zn1 Zn1 42.93(5) . 3_666 ?
O1 Zn1 S1 126.49(5) 3_666 . ?
O1 Zn1 S1 112.72(5) . . ?
O1 Zn1 O1 85.82(7) . 3_666 ?
O1 Zn1 N1 96.97(7) 3_666 3_666 ?
O1 Zn1 N1 106.55(7) . 3_666 ?
N1 Zn1 Zn1 106.10(6) 3_666 3_666 ?
N1 Zn1 S1 121.70(6) 3_666 . ?
C8 S1 Zn1 98.69(9) . . ?
Zn1 O1 Zn1 94.18(7) . 3_666 ?
C1 O1 Zn1 122.91(14) . 3_666 ?
C1 O1 Zn1 126.53(15) . . ?
C3 N1 Zn1 107.39(14) . 3_666 ?
C6 N1 Zn1 108.62(14) . 3_666 ?
C6 N1 C3 111.8(2) . . ?
C4 N1 Zn1 109.38(15) . 3_666 ?
C4 N1 C3 107.47(19) . . ?
C4 N1 C6 112.03(19) . . ?
C8 N2 H2 119.8 . . ?
C8 N2 C9 120.4(2) . . ?
C9 N2 H2 119.8 . . ?
C8 N3 C13 118.8(2) . . ?
C8 N3 C12 115.3(3) . . ?
C13 N3 C12 112.3(3) . . ?
O1 C1 H1 123.0 . . ?
O1 C1 C2 114.09(19) . . ?
C2 C1 H1 123.0 . . ?
N1 C3 H3A 108.4 . . ?
N1 C3 H3B 108.4 . . ?
N1 C3 C2 115.7(2) . . ?
H3A C3 H3B 107.4 . . ?
C2 C3 H3A 108.4 . . ?
C2 C3 H3B 108.4 . . ?
C1 C2 H2A 108.6 . . ?
C1 C2 H2B 108.6 . . ?
C3 C2 C1 114.5(2) . . ?
C3 C2 H2A 108.6 . . ?
C3 C2 H2B 108.6 . . ?
H2A C2 H2B 107.6 . . ?
N2 C8 S1 125.1(2) . . ?
N2 C8 N3 119.7(2) . . ?
N3 C8 S1 115.2(2) . . ?
N1 C6 H6A 108.3 . . ?
N1 C6 H6B 108.3 . . ?
N1 C6 C7 115.8(2) . . ?
H6A C6 H6B 107.4 . . ?
C7 C6 H6A 108.3 . . ?
C7 C6 H6B 108.3 . . ?
N1 C4 H4A 108.9 . . ?
N1 C4 H4B 108.9 . . ?
N1 C4 C5 113.5(2) . . ?
H4A C4 H4B 107.7 . . ?
C5 C4 H4A 108.9 . . ?
C5 C4 H4B 108.9 . . ?
C4 C5 H5A 109.5 . . ?
C4 C5 H5B 109.5 . . ?
C4 C5 H5C 109.5 . . ?
H5A C5 H5B 109.5 . . ?
H5A C5 H5C 109.5 . . ?
H5B C5 H5C 109.5 . . ?
N2 C9 H9 108.9 . . ?
N2 C9 C10 109.9(2) . . ?
N2 C9 C11 108.5(3) . . ?
C10 C9 H9 108.9 . . ?
C10 C9 C11 111.8(3) . . ?
C11 C9 H9 108.9 . . ?
N3 C13 H13A 109.5 . . ?
N3 C13 H13B 109.5 . . ?
N3 C13 H13C 109.5 . . ?
H13A C13 H13B 109.5 . . ?
H13A C13 H13C 109.5 . . ?
H13B C13 H13C 109.5 . . ?
C6 C7 H7A 109.5 . . ?
C6 C7 H7B 109.5 . . ?
C6 C7 H7C 109.5 . . ?
H7A C7 H7B 109.5 . . ?
H7A C7 H7C 109.5 . . ?
H7B C7 H7C 109.5 . . ?
C9 C10 H10A 109.5 . . ?
C9 C10 H10B 109.5 . . ?
C9 C10 H10C 109.5 . . ?
H10A C10 H10B 109.5 . . ?
H10A C10 H10C 109.5 . . ?
H10B C10 H10C 109.5 . . ?
N3 C12 H12A 109.5 . . ?
N3 C12 H12B 109.5 . . ?
N3 C12 H12C 109.5 . . ?
H12A C12 H12B 109.5 . . ?
H12A C12 H12C 109.5 . . ?
H12B C12 H12C 109.5 . . ?
C9 C11 H11A 109.5 . . ?
C9 C11 H11B 109.5 . . ?
C9 C11 H11C 109.5 . . ?
H11A C11 H11B 109.5 . . ?
H11A C11 H11C 109.5 . . ?
H11B C11 H11C 109.5 . . ?
C18 C16 C17 63.0(5) . . ?
C17 C16 C18 128.0(6) 3_576 . ?
C17 C16 C17 65.1(5) 3_576 . ?
C15 C16 C18 179.2(6) . . ?
C15 C16 C17 51.2(5) . 3_576 ?
C15 C16 C17 116.2(5) . . ?
C17 C14 C18 64.5(5) . . ?
C17 C14 C15 48.3(5) . 3_576 ?
C15 C14 C18 112.7(6) 3_576 . ?
C16 C18 C14 117.3(6) . . ?
C16 C18 C17 62.3(5) . . ?
C14 C18 C17 55.0(4) . . ?
C16 C17 C16 114.9(5) 3_576 . ?
C16 C17 C14 129.7(6) 3_576 . ?
C16 C17 C18 169.4(7) 3_576 . ?
C16 C17 C18 54.8(4) . . ?
C16 C17 C17 62.9(5) 3_576 3_576 ?
C16 C17 C17 52.0(5) . 3_576 ?
C14 C17 C16 115.3(6) . . ?
C14 C17 C18 60.5(5) . . ?
C14 C17 C17 167.0(9) . 3_576 ?
C18 C17 C17 106.7(8) . 3_576 ?
C15 C17 C16 176.5(8) 3_576 . ?
C15 C17 C16 62.7(6) 3_576 3_576 ?
C15 C17 C14 67.0(6) 3_576 . ?
C15 C17 C18 127.5(8) 3_576 . ?
C15 C17 C17 125.6(9) 3_576 3_576 ?
C16 C15 C14 130.8(7) . 3_576 ?
C17 C15 C16 66.1(6) 3_576 . ?
C17 C15 C14 64.7(6) 3_576 3_576 ?

loop_
_geom_bond_atom_site_label_1
_geom_bond_atom_site_label_2
_geom_bond_distance
_geom_bond_site_symmetry_2
_geom_bond_publ_flag
Zn1 Zn1 2.8959(6) 3_666 ?
Zn1 S1 2.2532(7) . ?
Zn1 O1 1.9761(16) . ?
Zn1 O1 1.9776(16) 3_666 ?
Zn1 N1 2.0882(19) 3_666 ?
S1 C8 1.791(3) . ?
O1 Zn1 1.9776(16) 3_666 ?
O1 C1 1.411(3) . ?
N1 Zn1 2.0882(19) 3_666 ?
N1 C3 1.501(3) . ?
N1 C6 1.495(3) . ?
N1 C4 1.494(3) . ?
N2 H2 0.8600 . ?
N2 C8 1.269(4) . ?
N2 C9 1.468(4) . ?
N3 C8 1.402(4) . ?
N3 C13 1.456(4) . ?
N3 C12 1.457(4) . ?
C1 H1 0.9300 . ?
C1 C2 1.519(3) . ?
C3 H3A 0.9700 . ?
C3 H3B 0.9700 . ?
C3 C2 1.518(4) . ?
C2 H2A 0.9700 . ?
C2 H2B 0.9700 . ?
C6 H6A 0.9700 . ?
C6 H6B 0.9700 . ?
C6 C7 1.522(4) . ?
C4 H4A 0.9700 . ?
C4 H4B 0.9700 . ?
C4 C5 1.510(4) . ?
C5 H5A 0.9600 . ?
C5 H5B 0.9600 . ?
C5 H5C 0.9600 . ?
C9 H9 0.9800 . ?
C9 C10 1.518(5) . ?
C9 C11 1.523(5) . ?
C13 H13A 0.9600 . ?
C13 H13B 0.9600 . ?
C13 H13C 0.9600 . ?
C7 H7A 0.9600 . ?
C7 H7B 0.9600 . ?
C7 H7C 0.9600 . ?
C10 H10A 0.9600 . ?
C10 H10B 0.9600 . ?
C10 H10C 0.9600 . ?
C12 H12A 0.9600 . ?
C12 H12B 0.9600 . ?
C12 H12C 0.9600 . ?
C11 H11A 0.9600 . ?
C11 H11B 0.9600 . ?
C11 H11C 0.9600 . ?
C16 C18 1.383(9) . ?
C16 C17 1.499(8) . ?
C16 C17 1.326(8) 3_576 ?
C16 C15 1.289(9) . ?
C14 C18 1.455(10) . ?
C14 C17 1.370(9) . ?
C14 C15 1.395(10) 3_576 ?
C18 C17 1.509(11) . ?
C17 C16 1.326(8) 3_576 ?
C17 C17 1.526(14) 3_576 ?
C17 C15 1.131(11) 3_576 ?
C15 C14 1.395(10) 3_576 ?
C15 C17 1.131(11) 3_576 ?

loop_
_geom_torsion_atom_site_label_1
_geom_torsion_atom_site_label_2
_geom_torsion_atom_site_label_3
_geom_torsion_atom_site_label_4
_geom_torsion
_geom_torsion_site_symmetry_1
_geom_torsion_site_symmetry_2
_geom_torsion_site_symmetry_3
_geom_torsion_site_symmetry_4
_geom_torsion_publ_flag
Zn1 S1 C8 N2 130.0(2) . . . . ?
Zn1 S1 C8 N3 -46.67(19) . . . . ?
Zn1 O1 C1 C2 -81.8(2) . . . . ?
Zn1 O1 C1 C2 44.2(3) 3_666 . . . ?
Zn1 N1 C3 C2 -61.9(2) 3_666 . . . ?
Zn1 N1 C6 C7 176.5(2) 3_666 . . . ?
Zn1 N1 C4 C5 64.7(2) 3_666 . . . ?
O1 C1 C2 C3 -59.0(3) . . . . ?
N1 C3 C2 C1 74.5(3) . . . . ?
C3 N1 C6 C7 58.1(3) . . . . ?
C3 N1 C4 C5 -179.0(2) . . . . ?
C8 N2 C9 C10 93.8(3) . . . . ?
C8 N2 C9 C11 -143.7(3) . . . . ?
C6 N1 C3 C2 57.2(3) . . . . ?
C6 N1 C4 C5 -55.7(3) . . . . ?
C4 N1 C3 C2 -179.5(2) . . . . ?
C4 N1 C6 C7 -62.6(3) . . . . ?
C9 N2 C8 S1 -5.0(4) . . . . ?
C9 N2 C8 N3 171.4(2) . . . . ?
C13 N3 C8 S1 -48.8(3) . . . . ?
C13 N3 C8 N2 134.4(3) . . . . ?
C12 N3 C8 S1 173.8(2) . . . . ?
C12 N3 C8 N2 -3.1(4) . . . . ?
C16 C18 C17 C16 13(4) . . . 3_576 ?
C16 C18 C17 C14 179.7(6) . . . . ?
C16 C18 C17 C17 2.2(6) . . . 3_576 ?
C16 C18 C17 C15 176.7(10) . . . 3_576 ?
C14 C18 C17 C16 -166(4) . . . 3_576 ?
C14 C18 C17 C16 -179.7(6) . . . . ?
C14 C18 C17 C17 -177.5(9) . . . 3_576 ?
C14 C18 C17 C15 -3.0(9) . . . 3_576 ?
C18 C16 C17 C16 -177.3(8) . . . 3_576 ?
C18 C16 C17 C14 -0.3(6) . . . . ?
C18 C16 C17 C17 -177.3(8) . . . 3_576 ?
C18 C14 C17 C16 176.8(9) . . . 3_576 ?
C18 C14 C17 C16 0.3(6) . . . . ?
C18 C14 C17 C17 11(4) . . . 3_576 ?
C18 C14 C17 C15 177.5(8) . . . 3_576 ?
C17 C16 C18 C14 -2.7(10) 3_576 . . . ?
C17 C16 C18 C14 0.3(6) . . . . ?
C17 C16 C18 C17 -3.1(9) 3_576 . . . ?
C17 C16 C17 C16 0.000(1) 3_576 . . 3_576 ?
C17 C16 C17 C14 177.0(10) 3_576 . . . ?
C17 C16 C17 C18 177.3(8) 3_576 . . . ?
C17 C16 C15 C14 0.7(7) 3_576 . . 3_576 ?
C17 C16 C15 C14 -2.2(11) . . . 3_576 ?
C17 C16 C15 C17 -2.8(9) . . . 3_576 ?
C17 C14 C18 C16 -0.3(6) . . . . ?
C15 C16 C17 C16 2.4(8) . . . 3_576 ?
C15 C16 C17 C14 179.5(6) . . . . ?
C15 C16 C17 C18 179.8(7) . . . . ?
C15 C16 C17 C17 2.4(8) . . . 3_576 ?
C15 C14 C18 C16 1.7(9) 3_576 . . . ?
C15 C14 C18 C17 2.1(6) 3_576 . . . ?
C15 C14 C17 C16 -177.2(9) 3_576 . . . ?
C15 C14 C17 C16 -0.7(7) 3_576 . . 3_576 ?
C15 C14 C17 C18 -177.5(8) 3_576 . . . ?
C15 C14 C17 C17 -167(4) 3_576 . . 3_576 ?
